data_7234153
loop_
_publ_author_name
'Yao, Wei'
'Qin, Chao'
'Xu, Na'
'Zhou, Jie'
'Sun, Chunyi'
'Liu, Li'
'Su, Zhongmin'

_publ_section_title
;
 Visible-light CO2 photoreduction of polyoxometalate-based hybrids with
 different cobalt clusters
;
_journal_issue 42
_journal_name_full CrystEngComm
_journal_page_first 6423
_journal_paper_doi 10.1039/C9CE01218D
_journal_volume 21
_journal_year 2019
_chemical_absolute_configuration ad
_chemical_formula_moiety '0.08(C96 H240 Co32 N144 O528 Si12 W144), 1.33(Cl)'
_chemical_formula_sum 'C8 H20 Cl1.33 Co2.67 N12 O44 Si W12'
_chemical_formula_weight 3427.06
_space_group_crystal_system cubic
_space_group_IT_number 220
_space_group_name_Hall 'I -4bd 2c 3'
_space_group_name_H-M_alt 'I -4 3 d'
_symmetry_space_group_name_Hall 'I -4bd 2c 3'
_symmetry_space_group_name_H-M 'I -4 3 d'
_atom_sites_solution_hydrogens mixed
_atom_sites_solution_primary dual
_audit_creation_date 2019-05-13
_audit_creation_method
;
Olex2 1.2
(compiled 2018.05.29 svn.r3508 for OlexSys, GUI svn.r5506)
;
_audit_update_record
;
2019-05-14 deposited with the CCDC.    2019-09-23 downloaded from the CCDC.
;
_cell_angle_alpha 90
_cell_angle_beta 90
_cell_angle_gamma 90
_cell_formula_units_Z 12
_cell_length_a 25.1342(4)
_cell_length_b 25.1342(4)
_cell_length_c 25.1342(4)
_cell_measurement_reflns_used 4522
_cell_measurement_temperature 296(2)
_cell_measurement_theta_max 25.038
_cell_measurement_theta_min 1.985
_cell_volume 15878.0(4)
_computing_cell_refinement 'SAINT+ Ver. 2016.5-0 (Bruker-AXS, 2016)'
_computing_data_collection 'APEX3 Ver. 2016.5-0 (Bruker-AXS, 2016)'
_computing_data_reduction 'SAINT+ Ver. 2016.5-0 (Bruker-AXS, 2016)'
_computing_molecular_graphics 'Olex2 (Dolomanov et al., 2009)'
_computing_publication_material 'Olex2 (Dolomanov et al., 2009)'
_computing_structure_refinement 'ShelXL (Sheldrick, 2015)'
_computing_structure_solution 'ShelXT (Sheldrick, 2015)'
_diffrn_ambient_temperature 296.15
_diffrn_detector 'charge-coupled device (CCD) area detector'
_diffrn_detector_area_resol_mean 7.9
_diffrn_detector_type 'Bruker APEX II'
_diffrn_measured_fraction_theta_full 1.000
_diffrn_measured_fraction_theta_max 0.999
_diffrn_measurement_device 'three-circle diffractometer'
_diffrn_measurement_device_type 'CCD area detector'
_diffrn_measurement_method '0.5\% \w and 0.5\% \f scans'
_diffrn_radiation_collimation 'focusing mirrors'
_diffrn_radiation_detector 'Bruker APEX II'
_diffrn_radiation_monochromator 'mirror optics'
_diffrn_radiation_probe x-ray
_diffrn_radiation_type MoK\a
_diffrn_radiation_wavelength 0.71073
_diffrn_reflns_av_R_equivalents 0.0806
_diffrn_reflns_av_unetI/netI 0.0274
_diffrn_reflns_Laue_measured_fraction_full 1.000
_diffrn_reflns_Laue_measured_fraction_max 0.999
_diffrn_reflns_limit_h_max 29
_diffrn_reflns_limit_h_min -27
_diffrn_reflns_limit_k_max 29
_diffrn_reflns_limit_k_min -29
_diffrn_reflns_limit_l_max 29
_diffrn_reflns_limit_l_min -24
_diffrn_reflns_number 43958
_diffrn_reflns_point_group_measured_fraction_full 1.000
_diffrn_reflns_point_group_measured_fraction_max 1.000
_diffrn_reflns_theta_full 25.038
_diffrn_reflns_theta_max 25.038
_diffrn_reflns_theta_min 1.985
_diffrn_source 'microfocus sealed X-ray tube'
_diffrn_source_type 'Incoatec I\ms'
_exptl_absorpt_coefficient_mu 26.971
_exptl_absorpt_correction_T_max 0.005
_exptl_absorpt_correction_T_min 0.002
_exptl_absorpt_correction_type multi-scan
_exptl_absorpt_process_details 'SADABS-2016/2 (Krause et al., 2015) was used for absorption correction.'
_exptl_crystal_colour pink
_exptl_crystal_colour_primary pink
_exptl_crystal_density_diffrn 4.301
_exptl_crystal_density_method 'not measured'
_exptl_crystal_description block
_exptl_crystal_F_000 18008
_exptl_crystal_size_max 0.24
_exptl_crystal_size_mid 0.22
_exptl_crystal_size_min 0.2
_refine_diff_density_max 1.199
_refine_diff_density_min -0.886
_refine_diff_density_rms 0.181
_refine_ls_abs_structure_details
;
 Refined as an inversion twin.
;
_refine_ls_abs_structure_Flack 0.00(3)
_refine_ls_extinction_method none
_refine_ls_goodness_of_fit_ref 1.017
_refine_ls_hydrogen_treatment constr
_refine_ls_matrix_type full
_refine_ls_number_parameters 193
_refine_ls_number_reflns 2346
_refine_ls_number_restraints 18
_refine_ls_restrained_S_all 1.015
_refine_ls_R_factor_all 0.0261
_refine_ls_R_factor_gt 0.0235
_refine_ls_shift/su_max 0.000
_refine_ls_shift/su_mean 0.000
_refine_ls_structure_factor_coef Fsqd
_refine_ls_weighting_details 'w=1/[\s^2^(Fo^2^)+(0.0281P)^2^+300.0000P] where P=(Fo^2^+2Fc^2^)/3'
_refine_ls_weighting_scheme calc
_refine_ls_wR_factor_gt 0.0547
_refine_ls_wR_factor_ref 0.0563
_reflns_Friedel_coverage 0.862
_reflns_Friedel_fraction_full 1.001
_reflns_Friedel_fraction_max 1.000
_reflns_number_gt 2222
_reflns_number_total 2346
_reflns_threshold_expression 'I > 2\s(I)'
_cod_data_source_file c9ce01218d2.cif
_cod_data_source_block 1
_cod_depositor_comments 'Adding full bibliography for 7234153--7234154.cif.'
_cod_original_cell_volume 15878.0(8)
_cod_database_code 7234153
_shelx_shelxl_version_number 2016/4
_shelx_space_group_comment
;
The symmetry employed for this shelxl refinement is uniquely defined
by the following loop, which should always be used as a source of
symmetry information in preference to the above space-group names.
They are only intended as comments.
;
_shelx_estimated_absorpt_t_max 0.54
_shelx_estimated_absorpt_t_min 0.21
_olex2_refinement_description
;
1. Twinned data refinement
 Scales: 1.00(3)
 0.00(3)
2. Fixed Uiso
 At 1.2 times of:
  All C(H) groups, All N(H) groups
 At 1.5 times of:
  All O(H,H) groups
3. Uiso/Uaniso restraints and constraints
Si1 \\sim O8: within 3.8A with sigma of 0.01 and sigma for terminal atoms of
0.03
Uanis(C2) \\sim Ueq: with sigma of 0.005 and sigma for terminal atoms of 0.01
Uanis(Cl0A) \\sim Ueq: with sigma of 0.005 and sigma for terminal atoms of 0.002
4. Others
 Fixed Sof: Cl0A(0.08333)
5.a Riding coordinates:
 N3(H3)
5.b Rotating group:
 O1W(H1WA,H1WB)
5.c Aromatic/amide H refined with riding coordinates:
 C1(H1), C2(H2)
;
_olex2_submission_special_instructions 'No special instructions were received'

loop_
_space_group_symop_operation_xyz
'x, y, z'
'y+1/4, -x+3/4, -z+1/4'
'-x, -y+1/2, z'
'-y+3/4, x+3/4, -z+1/4'
'x, -y, -z+1/2'
'-y+1/4, -x+3/4, z+3/4'
'-x, y+1/2, -z+1/2'
'y+3/4, x+3/4, z+3/4'
'z, x, y'
'x+1/4, -z+3/4, -y+1/4'
'-z, -x+1/2, y'
'-x+3/4, z+3/4, -y+1/4'
'z, -x, -y+1/2'
'-x+1/4, -z+3/4, y+3/4'
'-z, x+1/2, -y+1/2'
'x+3/4, z+3/4, y+3/4'
'y, z, x'
'z+3/4, y+3/4, x+3/4'
'z+3/4, -y+1/4, -x+3/4'
'-z+1/4, -y+3/4, x+3/4'
'-z+1/4, y+1/4, -x+3/4'
'y, -z, -x+1/2'
'-y+1/2, -z, x+1/2'
'-y, z+1/2, -x+1/2'
'x+1/2, y+1/2, z+1/2'
'y+3/4, -x+5/4, -z+3/4'
'-x+1/2, -y+1, z+1/2'
'-y+5/4, x+5/4, -z+3/4'
'x+1/2, -y+1/2, -z+1'
'-y+3/4, -x+5/4, z+5/4'
'-x+1/2, y+1, -z+1'
'y+5/4, x+5/4, z+5/4'
'z+1/2, x+1/2, y+1/2'
'x+3/4, -z+5/4, -y+3/4'
'-z+1/2, -x+1, y+1/2'
'-x+5/4, z+5/4, -y+3/4'
'z+1/2, -x+1/2, -y+1'
'-x+3/4, -z+5/4, y+5/4'
'-z+1/2, x+1, -y+1'
'x+5/4, z+5/4, y+5/4'
'y+1/2, z+1/2, x+1/2'
'z+5/4, y+5/4, x+5/4'
'z+5/4, -y+3/4, -x+5/4'
'-z+3/4, -y+5/4, x+5/4'
'-z+3/4, y+3/4, -x+5/4'
'y+1/2, -z+1/2, -x+1'
'-y+1, -z+1/2, x+1'
'-y+1/2, z+1, -x+1'

loop_
_atom_site_label
_atom_site_type_symbol
_atom_site_fract_x
_atom_site_fract_y
_atom_site_fract_z
_atom_site_U_iso_or_equiv
_atom_site_adp_type
_atom_site_occupancy
_atom_site_site_symmetry_order
_atom_site_calc_flag
_atom_site_refinement_flags_posn
_atom_site_refinement_flags_adp
_atom_site_refinement_flags_occupancy
W1 W 0.06948(3) 0.37184(3) -0.12980(3) 0.01553(16) Uani 1 1 d . . .
W2 W 0.09324(3) 0.28052(3) -0.22380(3) 0.01505(16) Uani 1 1 d . . .
W3 W -0.02172(3) 0.34811(3) -0.22455(3) 0.01595(17) Uani 1 1 d . . .
Co1 Co 0.22958(9) 0.27042(9) -0.27042(9) 0.0165(8) Uani 1 3 d S T P
Co2 Co 0.31556(10) 0.18444(10) -0.18444(10) 0.0246(10) Uani 1 3 d S T P
Si1 Si 0.000000 0.250000 -0.125000 0.0076(16) Uani 1 4 d S TU P
O1 O 0.1134(4) 0.3440(5) -0.1849(5) 0.018(2) Uani 1 1 d . . .
O2 O 0.0418(4) 0.3232(5) -0.2593(5) 0.018(3) Uani 1 1 d . . .
O3 O 0.1019(4) 0.3243(4) -0.0792(5) 0.019(3) Uani 1 1 d . . .
O4 O 0.0107(4) 0.3740(4) -0.0812(4) 0.017(2) Uani 1 1 d . . .
O5 O 0.0553(4) 0.2189(4) -0.2429(5) 0.017(2) Uani 1 1 d . . .
O6 O 0.0216(4) 0.3964(4) -0.1851(5) 0.019(3) Uani 1 1 d . . .
O7 O -0.0476(5) 0.3893(5) -0.2721(5) 0.028(3) Uani 1 1 d . . .
O8 O 0.0259(4) 0.2955(4) -0.1627(4) 0.016(2) Uani 1 1 d . U .
O9 O 0.1453(5) 0.2800(5) -0.2684(4) 0.021(3) Uani 1 1 d . . .
O10 O 0.1015(5) 0.4294(4) -0.1163(4) 0.020(3) Uani 1 1 d . . .
O1W O 0.3709(6) 0.1274(6) -0.2102(6) 0.045(4) Uani 1 1 d . . .
H1WA H 0.359309 0.107723 -0.238416 0.067 Uiso 1 1 d GR . .
H1WB H 0.376149 0.101504 -0.185546 0.067 Uiso 1 1 d GR . .
N1 N 0.3440(6) 0.2342(6) -0.2466(6) 0.026(4) Uani 1 1 d . . .
N2 N 0.3121(6) 0.2583(6) -0.2834(6) 0.020(3) Uani 1 1 d . . .
N3 N 0.3914(6) 0.2582(6) -0.3140(6) 0.028(4) Uani 1 1 d . . .
H3 H 0.412337 0.261981 -0.333231 0.034 Uiso 1 1 d R . .
C1 C 0.3920(7) 0.2345(8) -0.2666(8) 0.029(4) Uani 1 1 d . . .
H1 H 0.422049 0.220279 -0.250262 0.035 Uiso 1 1 calc R . .
C2 C 0.3417(7) 0.2720(7) -0.3244(7) 0.023(4) Uani 1 1 d . U .
H2 H 0.329745 0.288481 -0.355269 0.027 Uiso 1 1 calc R . .
Cl1 Cl 0.125000 0.000000 -0.250000 0.0235(18) Uani 1 4 d S T P
Cl0A Cl 0.358(2) 0.023(3) -0.189(2) 0.036(13) Uani 0.0833 1 d . U .

loop_
_atom_site_aniso_label
_atom_site_aniso_U_11
_atom_site_aniso_U_22
_atom_site_aniso_U_33
_atom_site_aniso_U_23
_atom_site_aniso_U_13
_atom_site_aniso_U_12
W1 0.0165(3) 0.0128(3) 0.0173(3) -0.0007(3) 0.0005(3) -0.0024(3)
W2 0.0143(3) 0.0149(3) 0.0159(3) 0.0007(3) 0.0040(3) -0.0001(3)
W3 0.0157(3) 0.0151(4) 0.0170(4) 0.0039(3) -0.0011(3) -0.0002(3)
Co1 0.0165(8) 0.0165(8) 0.0165(8) -0.0021(9) 0.0021(9) -0.0021(9)
Co2 0.0246(10) 0.0246(10) 0.0246(10) 0.0022(10) -0.0022(10) 0.0022(10)
Si1 0.008(2) 0.008(2) 0.008(4) 0.000 0.000 0.000
O1 0.012(6) 0.019(6) 0.022(6) -0.004(5) 0.003(5) 0.002(5)
O2 0.013(6) 0.022(6) 0.019(6) 0.006(5) 0.000(5) -0.003(5)
O3 0.015(6) 0.021(6) 0.020(6) -0.005(5) 0.002(5) -0.003(5)
O4 0.018(6) 0.014(6) 0.020(6) 0.004(5) -0.002(5) 0.005(5)
O5 0.015(6) 0.013(6) 0.023(6) -0.005(5) 0.003(5) 0.000(5)
O6 0.016(6) 0.017(6) 0.025(6) 0.006(5) -0.002(5) 0.000(5)
O7 0.027(7) 0.017(6) 0.041(8) 0.011(6) -0.002(6) 0.007(5)
O8 0.014(5) 0.014(5) 0.019(5) 0.001(4) 0.002(5) -0.006(4)
O9 0.020(6) 0.024(7) 0.017(6) 0.005(5) 0.001(5) -0.002(5)
O10 0.032(7) 0.011(5) 0.017(6) -0.005(5) 0.000(5) -0.006(5)
O1W 0.055(10) 0.052(10) 0.027(8) -0.003(7) 0.002(7) 0.023(8)
N1 0.023(8) 0.028(9) 0.026(8) 0.002(7) -0.010(7) -0.004(7)
N2 0.019(8) 0.023(8) 0.020(8) -0.005(6) 0.005(6) -0.005(6)
N3 0.022(8) 0.029(9) 0.034(9) -0.002(7) 0.010(7) -0.005(7)
C1 0.012(9) 0.032(11) 0.043(12) -0.005(9) 0.006(8) 0.007(8)
C2 0.027(6) 0.017(6) 0.025(6) 0.005(5) 0.002(5) -0.007(5)
Cl1 0.023(4) 0.024(3) 0.024(3) 0.000 0.000 0.000
Cl0A 0.037(14) 0.036(14) 0.036(14) 0.001(3) 0.001(3) 0.000(3)

loop_
_atom_type_symbol
_atom_type_description
_atom_type_scat_dispersion_real
_atom_type_scat_dispersion_imag
_atom_type_scat_source
C C 0.0033 0.0016 'International Tables Vol C Tables 4.2.6.8 and 6.1.1.4'
H H 0.0000 0.0000 'International Tables Vol C Tables 4.2.6.8 and 6.1.1.4'
Cl Cl 0.1484 0.1585 'International Tables Vol C Tables 4.2.6.8 and 6.1.1.4'
Co Co 0.3494 0.9721 'International Tables Vol C Tables 4.2.6.8 and 6.1.1.4'
N N 0.0061 0.0033 'International Tables Vol C Tables 4.2.6.8 and 6.1.1.4'
O O 0.0106 0.0060 'International Tables Vol C Tables 4.2.6.8 and 6.1.1.4'
Si Si 0.0817 0.0704 'International Tables Vol C Tables 4.2.6.8 and 6.1.1.4'
W W -0.8490 6.8722 'International Tables Vol C Tables 4.2.6.8 and 6.1.1.4'

loop_
_geom_angle_atom_site_label_1
_geom_angle_atom_site_label_2
_geom_angle_atom_site_label_3
_geom_angle
_geom_angle_site_symmetry_1
_geom_angle_site_symmetry_3
O1 W1 O3 90.3(5) . .
O1 W1 O4 156.9(5) . .
O1 W1 O6 87.5(5) . .
O1 W1 O8 73.5(4) . .
O3 W1 O6 159.0(5) . .
O3 W1 O8 85.6(4) . .
O4 W1 O3 85.6(5) . .
O4 W1 O6 88.3(5) . .
O4 W1 O8 83.6(4) . .
O6 W1 O8 73.7(4) . .
O10 W1 O1 100.6(5) . .
O10 W1 O3 101.4(5) . .
O10 W1 O4 102.4(5) . .
O10 W1 O6 99.6(5) . .
O10 W1 O8 171.0(5) . .
O1 W2 O8 73.9(4) . .
O2 W2 O1 87.2(5) . .
O2 W2 O8 73.9(4) . .
O4 W2 O1 88.6(5) 26_444 .
O4 W2 O2 158.3(5) 26_444 .
O4 W2 O8 84.4(4) 26_444 .
O5 W2 O1 159.9(4) . .
O5 W2 O2 90.1(5) . .
O5 W2 O4 86.7(5) . 26_444
O5 W2 O8 86.2(4) . .
O9 W2 O1 97.8(5) . .
O9 W2 O2 102.4(5) . .
O9 W2 O4 99.3(5) . 26_444
O9 W2 O5 102.3(5) . .
O9 W2 O8 170.9(5) . .
O2 W3 O5 88.4(5) . 3
O2 W3 O8 72.3(4) . .
O3 W3 O2 156.8(5) 28_444 .
O3 W3 O5 84.8(5) 28_444 3
O3 W3 O6 89.7(5) 28_444 .
O3 W3 O8 84.9(4) 28_444 .
O5 W3 O8 83.8(4) 3 .
O6 W3 O2 88.2(5) . .
O6 W3 O5 157.5(5) . 3
O6 W3 O8 74.0(4) . .
O7 W3 O2 101.3(5) . .
O7 W3 O3 101.7(5) . 28_444
O7 W3 O5 101.2(5) . 3
O7 W3 O6 101.2(6) . .
O7 W3 O8 171.9(5) . .
O9 Co1 O9 85.0(5) . 37_554
O9 Co1 O9 85.0(5) 23_554 37_554
O9 Co1 O9 85.0(5) . 23_554
N2 Co1 O9 87.4(5) . 23_554
N2 Co1 O9 95.9(5) 37_554 23_554
N2 Co1 O9 172.2(5) 37_554 37_554
N2 Co1 O9 87.4(5) 23_554 37_554
N2 Co1 O9 87.4(5) 37_554 .
N2 Co1 O9 172.2(5) 23_554 23_554
N2 Co1 O9 172.2(5) . .
N2 Co1 O9 95.9(5) 23_554 .
N2 Co1 O9 95.9(5) . 37_554
N2 Co1 N2 91.8(6) 23_554 37_554
N2 Co1 N2 91.8(6) . 37_554
N2 Co1 N2 91.8(6) . 23_554
O1W Co2 O1W 87.9(6) 23_554 .
O1W Co2 O1W 87.9(6) 23_554 37_554
O1W Co2 O1W 87.9(6) 37_554 .
O1W Co2 N1 94.3(6) 37_554 23_554
O1W Co2 N1 87.3(6) 23_554 23_554
O1W Co2 N1 174.6(6) . 23_554
O1W Co2 N1 94.3(6) . 37_554
O1W Co2 N1 94.3(6) 23_554 .
O1W Co2 N1 174.6(6) 23_554 37_554
O1W Co2 N1 87.3(6) . .
O1W Co2 N1 87.3(6) 37_554 37_554
O1W Co2 N1 174.6(6) 37_554 .
N1 Co2 N1 90.7(6) 37_554 .
N1 Co2 N1 90.7(6) 23_554 .
N1 Co2 N1 90.7(6) 37_554 23_554
O8 Si1 O8 109.9(4) 26_444 .
O8 Si1 O8 108.6(8) 26_444 28_444
O8 Si1 O8 109.9(4) 3 26_444
O8 Si1 O8 109.9(4) 28_444 .
O8 Si1 O8 109.9(4) 3 28_444
O8 Si1 O8 108.6(8) 3 .
W1 O1 W2 121.2(6) . .
W2 O2 W3 122.3(6) . .
W3 O3 W1 152.1(6) 26_444 .
W2 O4 W1 151.2(6) 28_444 .
W2 O5 W3 151.1(7) . 3
W3 O6 W1 121.6(6) . .
W1 O8 W3 90.6(4) . .
W2 O8 W1 91.5(4) . .
W2 O8 W3 91.4(4) . .
Si1 O8 W1 123.8(6) . .
Si1 O8 W2 124.4(6) . .
Si1 O8 W3 125.1(6) . .
W2 O9 Co1 140.3(6) . .
Co2 O1W H1WA 113.5 . .
Co2 O1W H1WB 112.1 . .
H1WA O1W H1WB 100.9 . .
N2 N1 Co2 124.2(11) . .
C1 N1 Co2 126.6(13) . .
C1 N1 N2 106.1(15) . .
N1 N2 Co1 122.2(11) . .
C2 N2 Co1 129.4(13) . .
C2 N2 N1 108.4(14) . .
C1 N3 H3 130.6 . .
C2 N3 H3 121.4 . .
C2 N3 C1 107.8(16) . .
N1 C1 N3 109.6(17) . .
N1 C1 H1 125.2 . .
N3 C1 H1 125.2 . .
N2 C2 N3 108.1(17) . .
N2 C2 H2 126.0 . .
N3 C2 H2 126.0 . .

loop_
_geom_bond_atom_site_label_1
_geom_bond_atom_site_label_2
_geom_bond_distance
_geom_bond_site_symmetry_2
W1 O1 1.904(11) .
W1 O3 1.925(12) .
W1 O4 1.919(11) .
W1 O6 1.939(11) .
W1 O8 2.357(10) .
W1 O10 1.690(11) .
W2 O1 1.938(11) .
W2 O2 1.901(11) .
W2 O4 1.891(11) 26_444
W2 O5 1.880(11) .
W2 O8 2.316(11) .
W2 O9 1.723(11) .
W3 O2 1.925(11) .
W3 O3 1.893(12) 28_444
W3 O5 1.940(11) 3
W3 O6 1.909(12) .
W3 O7 1.710(12) .
W3 O8 2.366(11) .
Co1 O9 2.133(12) .
Co1 O9 2.133(12) 23_554
Co1 O9 2.133(12) 37_554
Co1 N2 2.123(14) .
Co1 N2 2.123(14) 37_554
Co1 N2 2.123(14) 23_554
Co2 O1W 2.099(14) .
Co2 O1W 2.099(14) 23_554
Co2 O1W 2.099(14) 37_554
Co2 N1 2.124(15) 23_554
Co2 N1 2.124(15) .
Co2 N1 2.124(15) 37_554
Si1 O8 1.622(11) 26_444
Si1 O8 1.622(11) 3
Si1 O8 1.622(11) 28_444
Si1 O8 1.622(11) .
O3 W3 1.893(12) 26_444
O4 W2 1.891(11) 28_444
O5 W3 1.940(11) 3
O1W H1WA 0.9124 .
O1W H1WB 0.9083 .
N1 N2 1.37(2) .
N1 C1 1.31(2) .
N2 C2 1.32(2) .
N3 H3 0.7210 .
N3 C1 1.33(2) .
N3 C2 1.32(2) .
C1 H1 0.9300 .
C2 H2 0.9300 .

loop_
_geom_torsion_atom_site_label_1
_geom_torsion_atom_site_label_2
_geom_torsion_atom_site_label_3
_geom_torsion_atom_site_label_4
_geom_torsion
_geom_torsion_site_symmetry_1
_geom_torsion_site_symmetry_4
Co1 N2 C2 N3 177.4(11) . .
Co2 N1 N2 Co1 20.4(17) . .
Co2 N1 N2 C2 -161.0(12) . .
Co2 N1 C1 N3 161.4(12) . .
O1 W2 O5 W3 -47(2) . 3
O1 W2 O9 Co1 65.8(11) . .
O2 W2 O5 W3 -129.0(13) . 3
O2 W2 O9 Co1 154.6(10) . .
O4 W2 O5 W3 29.5(13) 26_444 3
O4 W2 O9 Co1 -24.0(11) 26_444 .
O5 W2 O9 Co1 -112.6(10) . .
O8 W2 O5 W3 -55.1(13) . 3
O8 Si1 O8 W1 -59.7(9) 26_444 .
O8 Si1 O8 W1 -179.9(9) 3 .
O8 Si1 O8 W1 59.8(9) 28_444 .
O8 Si1 O8 W2 179.6(7) 28_444 .
O8 Si1 O8 W2 -60.2(5) 3 .
O8 Si1 O8 W2 60.1(3) 26_444 .
O8 Si1 O8 W3 -178.7(7) 26_444 .
O8 Si1 O8 W3 -59.3(3) 28_444 .
O8 Si1 O8 W3 61.0(5) 3 .
O9 W2 O5 W3 128.3(13) . 3
N1 N2 C2 N3 -1.2(19) . .
N2 N1 C1 N3 1(2) . .
C1 N1 N2 Co1 -178.4(12) . .
C1 N1 N2 C2 0.3(19) . .
C1 N3 C2 N2 2(2) . .
C2 N3 C1 N1 -1(2) . .

loop_
_twin_individual_id
_twin_individual_mass_fraction_refined
1 1.00(3)
2 0.00(3)
